data_4075146
loop_
_publ_author_name
'Garc\'ia, Felipe'
'Hopkins, Alexander D.'
'Kowenicki, Richard A.'
'McPartlin, Mary'
'Rogers, Michael C.'
'Silvia, Jared S.'
'Wright, Dominic S.'

_publ_section_title
;
 Syntheses and Structure of Heterometallic Complexes Containing Tripodal
 Group 13 Ligands [RE(2-py)3]-(E = Al, In)&#x2020;
;
_journal_issue 10
_journal_name_full Organometallics
_journal_page_first 2561
_journal_paper_doi 10.1021/om0600691
_journal_volume 25
_journal_year 2006
_chemical_formula_sum 'C30 H37 In Li Mo N3 O5'
_chemical_formula_weight 737.33
_chemical_name_systematic
; 
 ? 
;
_space_group_IT_number 14
_symmetry_cell_setting monoclinic
_symmetry_space_group_name_Hall '-P 2ybc'
_symmetry_space_group_name_H-M 'P 1 21/c 1'
_atom_sites_solution_hydrogens geom
_atom_sites_solution_primary direct
_atom_sites_solution_secondary difmap
_audit_creation_method SHELXL-97
_cell_angle_alpha 90.00
_cell_angle_beta 99.91(3)
_cell_angle_gamma 90.00
_cell_formula_units_Z 4
_cell_length_a 17.895(4)
_cell_length_b 17.909(4)
_cell_length_c 10.100(2)
_cell_measurement_reflns_used 33726
_cell_measurement_temperature 180(2)
_cell_measurement_theta_max 27.48
_cell_measurement_theta_min 1.02
_cell_volume 3188.6(12)
_computing_cell_refinement 'HKL Scalepack (Otwinowski & Minor 1997)'
_computing_data_collection 'Collect (Nonius B.V. 1998)'
_computing_data_reduction
;
 HKL Denzo and Scalepack (Otwinowski & Minor 1997)
;
_computing_publication_material 'SHELXL-97 (Sheldrick 1997)'
_computing_structure_refinement 'SHELXL-97 (Sheldrick 1997)'
_computing_structure_solution 'SIR-92 (Altomare et al. 1994)'
_diffrn_ambient_temperature 180(2)
_diffrn_measured_fraction_theta_full 0.995
_diffrn_measured_fraction_theta_max 0.995
_diffrn_measurement_device_type 'Nonius Kappa CCD'
_diffrn_measurement_method 'Thin slice \w and \f scans'
_diffrn_radiation_monochromator graphite
_diffrn_radiation_source 'fine-focus sealed tube'
_diffrn_radiation_type MoK\a
_diffrn_radiation_wavelength 0.71073
_diffrn_reflns_av_R_equivalents 0.0409
_diffrn_reflns_av_sigmaI/netI 0.0366
_diffrn_reflns_limit_h_max 21
_diffrn_reflns_limit_h_min -20
_diffrn_reflns_limit_k_max 20
_diffrn_reflns_limit_k_min -21
_diffrn_reflns_limit_l_max 12
_diffrn_reflns_limit_l_min -11
_diffrn_reflns_number 22656
_diffrn_reflns_theta_full 25.00
_diffrn_reflns_theta_max 25.00
_diffrn_reflns_theta_min 3.53
_diffrn_standards_number 0
_exptl_absorpt_coefficient_mu 1.157
_exptl_absorpt_correction_T_max 0.891
_exptl_absorpt_correction_T_min 0.812
_exptl_absorpt_correction_type multi-scan
_exptl_absorpt_process_details
;
multi-scan from symmetry-related measurements 
 Sortav (Blessing 1995)
;
_exptl_crystal_density_diffrn 1.536
_exptl_crystal_density_method 'not measured'
_exptl_crystal_F_000 1488
_exptl_crystal_size_max 0.18
_exptl_crystal_size_mid 0.16
_exptl_crystal_size_min 0.10
_refine_diff_density_max 0.604
_refine_diff_density_min -0.388
_refine_diff_density_rms 0.070
_refine_ls_extinction_method none
_refine_ls_goodness_of_fit_ref 1.009
_refine_ls_hydrogen_treatment constr
_refine_ls_matrix_type full
_refine_ls_number_parameters 368
_refine_ls_number_reflns 5574
_refine_ls_number_restraints 0
_refine_ls_restrained_S_all 1.009
_refine_ls_R_factor_all 0.0458
_refine_ls_R_factor_gt 0.0315
_refine_ls_shift/su_max 0.001
_refine_ls_shift/su_mean 0.000
_refine_ls_structure_factor_coef Fsqd
_refine_ls_weighting_details 'calc w=1/[\s^2^(Fo^2^)+(0.0296P)^2^+3.1219P] where P=(Fo^2^+2Fc^2^)/3'
_refine_ls_weighting_scheme calc
_refine_ls_wR_factor_gt 0.0688
_refine_ls_wR_factor_ref 0.0731
_reflns_number_gt 4576
_reflns_number_total 5574
_reflns_threshold_expression >2sigma(I)
_cod_data_source_file om0600691si20060130_121303.cif
_cod_data_source_block dw0531
_cod_original_sg_symbol_H-M P21/c
_cod_database_code 4075146

loop_
_symmetry_equiv_pos_as_xyz
'x, y, z'
'-x, y+1/2, -z+1/2'
'-x, -y, -z'
'x, -y-1/2, z-1/2'

loop_
_atom_site_label
_atom_site_type_symbol
_atom_site_fract_x
_atom_site_fract_y
_atom_site_fract_z
_atom_site_U_iso_or_equiv
_atom_site_adp_type
_atom_site_occupancy
_atom_site_symmetry_multiplicity
_atom_site_calc_flag
_atom_site_refinement_flags
_atom_site_disorder_assembly
_atom_site_disorder_group
Li Li 0.3231(3) 0.8130(3) 0.1755(6) 0.0408(13) Uani 1 1 d . . .
Mo1 Mo 0.305409(15) 0.542845(15) 0.25063(3) 0.03256(9) Uani 1 1 d . . .
In1 In 0.174252(13) 0.387771(13) 0.12146(3) 0.04087(9) Uani 1 1 d . . .
O1 O 0.32839(15) 0.86872(15) 0.0172(3) 0.0577(7) Uani 1 1 d . . .
O2 O 0.48129(14) 0.55548(16) 0.2976(3) 0.0619(8) Uani 1 1 d . . .
O3 O 0.31992(15) 0.70587(14) 0.1597(3) 0.0531(6) Uani 1 1 d . . .
N16 N 0.17284(15) 0.54817(16) 0.2241(3) 0.0396(7) Uani 1 1 d . . .
N26 N 0.30856(14) 0.42329(15) 0.3445(3) 0.0354(6) Uani 1 1 d . . .
N36 N 0.29643(14) 0.48928(15) 0.0375(3) 0.0365(6) Uani 1 1 d . . .
C15 C 0.1433(2) 0.6140(2) 0.2564(4) 0.0516(10) Uani 1 1 d . . .
H15 H 0.1767 0.6521 0.2892 0.062 Uiso 1 1 calc R . .
C14 C 0.0670(2) 0.6276(2) 0.2434(4) 0.0584(11) Uani 1 1 d . . .
H14 H 0.0493 0.6739 0.2661 0.070 Uiso 1 1 calc R . .
C13 C 0.0171(2) 0.5714(2) 0.1961(4) 0.0556(10) Uani 1 1 d . . .
H13 H -0.0350 0.5788 0.1860 0.067 Uiso 1 1 calc R . .
C12 C 0.04571(19) 0.5046(2) 0.1646(4) 0.0461(9) Uani 1 1 d . . .
H12 H 0.0123 0.4662 0.1333 0.055 Uiso 1 1 calc R . .
C11 C 0.12403(18) 0.49190(19) 0.1778(3) 0.0379(8) Uani 1 1 d . . .
C25 C 0.36316(18) 0.4115(2) 0.4530(4) 0.0423(8) Uani 1 1 d . . .
H25 H 0.3962 0.4506 0.4823 0.051 Uiso 1 1 calc R . .
C24 C 0.3727(2) 0.3449(2) 0.5226(4) 0.0496(9) Uani 1 1 d . . .
H24 H 0.4112 0.3391 0.5965 0.059 Uiso 1 1 calc R . .
C23 C 0.3236(2) 0.2872(2) 0.4795(4) 0.0543(10) Uani 1 1 d . . .
H23 H 0.3275 0.2419 0.5251 0.065 Uiso 1 1 calc R . .
C22 C 0.2688(2) 0.2979(2) 0.3679(4) 0.0515(10) Uani 1 1 d . . .
H22 H 0.2364 0.2587 0.3368 0.062 Uiso 1 1 calc R . .
C21 C 0.26054(18) 0.36606(19) 0.2999(4) 0.0399(8) Uani 1 1 d . . .
C35 C 0.3429(2) 0.5178(2) -0.0427(4) 0.0455(9) Uani 1 1 d . . .
H35 H 0.3772 0.5548 -0.0078 0.055 Uiso 1 1 calc R . .
C34 C 0.3419(2) 0.4950(2) -0.1725(4) 0.0592(11) Uani 1 1 d . . .
H34 H 0.3752 0.5158 -0.2234 0.071 Uiso 1 1 calc R . .
C33 C 0.2909(3) 0.4408(3) -0.2269(4) 0.0648(12) Uani 1 1 d . . .
H33 H 0.2882 0.4248 -0.3152 0.078 Uiso 1 1 calc R . .
C32 C 0.2441(2) 0.4113(2) -0.1454(4) 0.0504(9) Uani 1 1 d . . .
H32 H 0.2096 0.3744 -0.1800 0.060 Uiso 1 1 calc R . .
C31 C 0.24660(18) 0.43459(18) -0.0130(3) 0.0386(8) Uani 1 1 d . . .
C1 C 0.0985(2) 0.2985(2) 0.0296(4) 0.0507(9) Uani 1 1 d . . .
H1A H 0.0481 0.3088 0.0483 0.061 Uiso 1 1 calc R . .
H1AB H 0.0956 0.3016 -0.0670 0.061 Uiso 1 1 calc R . .
C02 C 0.1182(2) 0.2191(2) 0.0715(4) 0.0465(9) Uani 1 1 d . . .
H02A H 0.1100 0.2124 0.1632 0.056 Uiso 1 1 calc R . .
H02B H 0.1717 0.2112 0.0706 0.056 Uiso 1 1 calc R . .
C03 C 0.0729(2) 0.1601(2) -0.0167(4) 0.0568(10) Uani 1 1 d . . .
H03A H 0.0200 0.1642 -0.0074 0.068 Uiso 1 1 calc R . .
H03B H 0.0762 0.1705 -0.1098 0.068 Uiso 1 1 calc R . .
C04 C 0.0986(3) 0.0811(2) 0.0149(5) 0.0715(12) Uani 1 1 d . . .
H04A H 0.1502 0.0756 0.0015 0.107 Uiso 1 1 calc R . .
H04B H 0.0667 0.0474 -0.0434 0.107 Uiso 1 1 calc R . .
H04C H 0.0954 0.0700 0.1067 0.107 Uiso 1 1 calc R . .
C4 C 0.31755(18) 0.5937(2) 0.4186(4) 0.0404(8) Uani 1 1 d . . .
C2 C 0.4158(2) 0.54712(19) 0.2781(4) 0.0411(8) Uani 1 1 d . . .
C3 C 0.31158(18) 0.6428(2) 0.1880(3) 0.0393(8) Uani 1 1 d . . .
O1T O 0.41917(13) 0.82866(15) 0.2914(3) 0.0518(6) Uani 1 1 d . A .
C1T C 0.4865(2) 0.8558(3) 0.2492(6) 0.0792(15) Uani 1 1 d . . .
H1T1 H 0.4765 0.8988 0.1902 0.095 Uiso 0.508(7) 1 calc PR A 1
H1T2 H 0.5120 0.8174 0.2061 0.095 Uiso 0.508(7) 1 calc PR A 1
H1T3 H 0.4931 0.8287 0.1688 0.095 Uiso 0.492(7) 1 calc PR A 2
H1T4 H 0.4784 0.9079 0.2242 0.095 Uiso 0.492(7) 1 calc PR A 2
C2T C 0.5344(5) 0.8788(5) 0.4001(10) 0.0597(16) Uiso 0.508(7) 1 d P A 1
H2T1 H 0.5885 0.8719 0.4034 0.072 Uiso 0.508(7) 1 calc PR A 1
H2T2 H 0.5251 0.9305 0.4208 0.072 Uiso 0.508(7) 1 calc PR A 1
C3T C 0.5038(5) 0.8243(5) 0.5035(9) 0.0546(15) Uiso 0.508(7) 1 d P A 1
H3T1 H 0.5416 0.7877 0.5406 0.066 Uiso 0.508(7) 1 calc PR A 1
H3T2 H 0.4871 0.8516 0.5760 0.066 Uiso 0.508(7) 1 calc PR A 1
C2TX C 0.5484(5) 0.8512(6) 0.3338(9) 0.0597(16) Uiso 0.492(7) 1 d P A 2
H2T3 H 0.5787 0.8960 0.3337 0.072 Uiso 0.492(7) 1 calc PR A 2
H2T4 H 0.5782 0.8083 0.3156 0.072 Uiso 0.492(7) 1 calc PR A 2
C3TX C 0.5190(5) 0.8422(6) 0.4656(10) 0.0546(15) Uiso 0.492(7) 1 d P A 2
H3T3 H 0.5065 0.8900 0.5012 0.066 Uiso 0.492(7) 1 calc PR A 2
H3T4 H 0.5553 0.8164 0.5325 0.066 Uiso 0.492(7) 1 calc PR A 2
C4T C 0.4417(2) 0.7906(3) 0.4161(4) 0.0616(11) Uani 1 1 d . . .
H4T1 H 0.4554 0.7398 0.3974 0.074 Uiso 0.508(7) 1 calc PR A 1
H4T2 H 0.3985 0.7883 0.4624 0.074 Uiso 0.508(7) 1 calc PR A 1
H4T3 H 0.4534 0.7384 0.4042 0.074 Uiso 0.492(7) 1 calc PR A 2
H4T4 H 0.4047 0.7953 0.4755 0.074 Uiso 0.492(7) 1 calc PR A 2
O2T O 0.22915(14) 0.84045(16) 0.2309(3) 0.0580(7) Uani 1 1 d . . .
C5T C 0.2105(2) 0.8278(3) 0.3605(5) 0.0702(12) Uani 1 1 d . . .
H5T1 H 0.2444 0.8555 0.4283 0.084 Uiso 1 1 calc R . .
H5T2 H 0.2145 0.7751 0.3830 0.084 Uiso 1 1 calc R . .
C6T C 0.1308(3) 0.8542(4) 0.3524(6) 0.1005(18) Uani 1 1 d . . .
H6T1 H 0.0954 0.8130 0.3333 0.121 Uiso 1 1 calc R . .
H6T2 H 0.1238 0.8775 0.4361 0.121 Uiso 1 1 calc R . .
C7T C 0.1198(3) 0.9082(3) 0.2428(6) 0.0851(15) Uani 1 1 d . . .
H7T1 H 0.1340 0.9579 0.2758 0.102 Uiso 1 1 calc R . .
H7T2 H 0.0672 0.9089 0.1983 0.102 Uiso 1 1 calc R . .
C8T C 0.1700(3) 0.8820(4) 0.1496(5) 0.0937(19) Uani 1 1 d . . .
H8T1 H 0.1422 0.8506 0.0798 0.112 Uiso 1 1 calc R . .
H8T2 H 0.1909 0.9241 0.1077 0.112 Uiso 1 1 calc R . .

loop_
_atom_site_aniso_label
_atom_site_aniso_U_11
_atom_site_aniso_U_22
_atom_site_aniso_U_33
_atom_site_aniso_U_23
_atom_site_aniso_U_13
_atom_site_aniso_U_12
Li 0.047(3) 0.027(3) 0.048(3) 0.005(3) 0.008(2) -0.001(2)
Mo1 0.03459(16) 0.02547(16) 0.03817(17) -0.00371(12) 0.00783(11) -0.00153(11)
In1 0.04114(15) 0.03061(15) 0.04985(17) -0.00055(11) 0.00503(11) -0.00600(10)
O1 0.0698(17) 0.0525(17) 0.0515(16) 0.0188(14) 0.0128(13) 0.0074(13)
O2 0.0357(15) 0.0647(19) 0.084(2) -0.0026(16) 0.0074(13) -0.0081(12)
O3 0.0722(17) 0.0274(15) 0.0601(17) -0.0006(12) 0.0123(13) -0.0057(12)
N16 0.0417(15) 0.0367(17) 0.0409(16) -0.0022(13) 0.0089(12) 0.0050(12)
N26 0.0341(14) 0.0312(15) 0.0419(16) -0.0007(13) 0.0095(12) 0.0025(11)
N36 0.0405(15) 0.0271(15) 0.0428(16) -0.0039(12) 0.0104(12) 0.0008(11)
C15 0.047(2) 0.041(2) 0.066(3) -0.0115(19) 0.0077(18) 0.0067(16)
C14 0.048(2) 0.057(3) 0.070(3) -0.006(2) 0.0102(19) 0.0174(19)
C13 0.041(2) 0.066(3) 0.061(3) 0.011(2) 0.0115(18) 0.0110(19)
C12 0.0363(19) 0.053(2) 0.048(2) 0.0035(18) 0.0033(15) -0.0024(16)
C11 0.0392(18) 0.042(2) 0.0327(18) 0.0013(15) 0.0065(14) -0.0026(15)
C25 0.0402(19) 0.039(2) 0.048(2) 0.0003(17) 0.0104(16) 0.0035(15)
C24 0.045(2) 0.048(2) 0.055(2) 0.0145(19) 0.0066(17) 0.0119(17)
C23 0.053(2) 0.040(2) 0.072(3) 0.018(2) 0.015(2) 0.0085(17)
C22 0.045(2) 0.036(2) 0.073(3) 0.0081(19) 0.0096(19) -0.0016(16)
C21 0.0383(18) 0.0327(19) 0.050(2) 0.0013(16) 0.0115(15) -0.0013(14)
C35 0.049(2) 0.039(2) 0.051(2) -0.0044(17) 0.0193(17) -0.0029(16)
C34 0.074(3) 0.055(3) 0.057(3) -0.007(2) 0.034(2) -0.003(2)
C33 0.091(3) 0.060(3) 0.049(2) -0.017(2) 0.027(2) 0.003(2)
C32 0.065(2) 0.036(2) 0.049(2) -0.0137(18) 0.0071(18) -0.0001(17)
C31 0.0451(19) 0.0263(18) 0.044(2) -0.0009(15) 0.0074(15) 0.0042(14)
C1 0.043(2) 0.041(2) 0.065(3) -0.0007(19) 0.0010(17) -0.0065(16)
C02 0.048(2) 0.043(2) 0.048(2) -0.0027(17) 0.0051(16) -0.0058(16)
C03 0.063(2) 0.047(2) 0.059(3) -0.002(2) 0.0075(19) -0.0114(19)
C04 0.106(4) 0.048(3) 0.061(3) -0.005(2) 0.014(2) -0.012(2)
C4 0.0383(18) 0.035(2) 0.049(2) -0.0020(17) 0.0094(15) -0.0014(14)
C2 0.043(2) 0.033(2) 0.049(2) -0.0031(16) 0.0099(16) -0.0003(15)
C3 0.0423(18) 0.035(2) 0.041(2) -0.0066(16) 0.0099(15) -0.0021(15)
O1T 0.0413(13) 0.0538(17) 0.0600(17) 0.0023(13) 0.0077(11) -0.0097(11)
C1T 0.054(3) 0.071(3) 0.119(4) -0.002(3) 0.034(3) -0.016(2)
C4T 0.050(2) 0.075(3) 0.059(3) 0.010(2) 0.0078(19) 0.003(2)
O2T 0.0502(15) 0.072(2) 0.0528(16) 0.0018(14) 0.0120(12) 0.0198(13)
C5T 0.077(3) 0.070(3) 0.066(3) 0.004(2) 0.020(2) -0.001(2)
C6T 0.088(4) 0.115(5) 0.109(5) 0.009(4) 0.049(3) 0.019(3)
C7T 0.064(3) 0.090(4) 0.104(4) 0.001(3) 0.023(3) 0.025(3)
C8T 0.067(3) 0.147(6) 0.066(3) 0.015(3) 0.008(2) 0.052(3)

loop_
_atom_type_symbol
_atom_type_description
_atom_type_scat_dispersion_real
_atom_type_scat_dispersion_imag
_atom_type_scat_source
C C 0.0033 0.0016 'International Tables Vol C Tables 4.2.6.8 and 6.1.1.4'
H H 0.0000 0.0000 'International Tables Vol C Tables 4.2.6.8 and 6.1.1.4'
Li Li -0.0003 0.0001 'International Tables Vol C Tables 4.2.6.8 and 6.1.1.4'
N N 0.0061 0.0033 'International Tables Vol C Tables 4.2.6.8 and 6.1.1.4'
O O 0.0106 0.0060 'International Tables Vol C Tables 4.2.6.8 and 6.1.1.4'
Mo Mo -1.6832 0.6857 'International Tables Vol C Tables 4.2.6.8 and 6.1.1.4'
In In -0.7276 1.3100 'International Tables Vol C Tables 4.2.6.8 and 6.1.1.4'

loop_
_geom_angle_atom_site_label_1
_geom_angle_atom_site_label_2
_geom_angle_atom_site_label_3
_geom_angle
_geom_angle_site_symmetry_1
O1 Li O3 117.3(3) .
O1 Li O1T 105.5(3) .
O3 Li O1T 101.9(3) .
O1 Li O2T 106.5(3) .
O3 Li O2T 105.3(3) .
O1T Li O2T 121.3(3) .
C4 Mo1 C3 80.93(15) .
C4 Mo1 C2 84.09(14) .
C3 Mo1 C2 83.98(14) .
C4 Mo1 N26 94.94(13) .
C3 Mo1 N26 174.10(12) .
C2 Mo1 N26 91.44(12) .
C4 Mo1 N36 174.85(12) .
C3 Mo1 N36 94.49(12) .
C2 Mo1 N36 93.13(12) .
N26 Mo1 N36 89.46(9) .
C4 Mo1 N16 92.31(12) .
C3 Mo1 N16 92.25(12) .
C2 Mo1 N16 175.14(12) .
N26 Mo1 N16 92.12(9) .
N36 Mo1 N16 90.21(10) .
C11 In1 C1 118.64(13) .
C11 In1 C21 101.52(12) .
C1 In1 C21 120.88(13) .
C11 In1 C31 98.49(12) .
C1 In1 C31 113.79(14) .
C21 In1 C31 99.72(12) .
C4 O1 Li 167.5(3) 4_575
C3 O3 Li 159.4(3) .
C15 N16 C11 118.2(3) .
C15 N16 Mo1 115.9(2) .
C11 N16 Mo1 125.8(2) .
C25 N26 C21 118.5(3) .
C25 N26 Mo1 115.7(2) .
C21 N26 Mo1 125.8(2) .
C35 N36 C31 118.4(3) .
C35 N36 Mo1 116.3(2) .
C31 N36 Mo1 125.2(2) .
N16 C15 C14 123.7(4) .
C15 C14 C13 118.6(4) .
C12 C13 C14 118.5(3) .
C13 C12 C11 122.0(4) .
N16 C11 C12 118.9(3) .
N16 C11 In1 116.9(2) .
C12 C11 In1 124.2(3) .
N26 C25 C24 123.7(3) .
C23 C24 C25 118.1(3) .
C22 C23 C24 118.8(4) .
C23 C22 C21 121.6(3) .
N26 C21 C22 119.2(3) .
N26 C21 In1 116.9(2) .
C22 C21 In1 123.9(3) .
N36 C35 C34 123.4(3) .
C35 C34 C33 119.3(4) .
C32 C33 C34 117.4(4) .
C33 C32 C31 122.4(4) .
N36 C31 C32 119.0(3) .
N36 C31 In1 117.4(2) .
C32 C31 In1 123.6(3) .
C02 C1 In1 118.1(2) .
C1 C02 C03 114.6(3) .
C04 C03 C02 114.6(3) .
O1 C4 Mo1 173.3(3) 4_576
O2 C2 Mo1 174.6(3) .
O3 C3 Mo1 174.0(3) .
C1T O1T C4T 107.5(3) .
C1T O1T Li 125.3(3) .
C4T O1T Li 123.6(3) .
C2TX C1T O1T 117.1(6) .
O1T C1T C2T 97.9(5) .
C3T C2T C1T 105.5(6) .
C4T C3T C2T 99.9(6) .
C1T C2TX C3TX 101.6(7) .
C2TX C3TX C4T 101.0(6) .
O1T C4T C3T 114.5(5) .
O1T C4T C3TX 95.4(4) .
C5T O2T C8T 110.1(3) .
C5T O2T Li 125.5(3) .
C8T O2T Li 124.2(3) .
O2T C5T C6T 105.8(4) .
C7T C6T C5T 104.8(4) .
C6T C7T C8T 104.8(4) .
O2T C8T C7T 105.6(4) .

loop_
_geom_bond_atom_site_label_1
_geom_bond_atom_site_label_2
_geom_bond_distance
_geom_bond_site_symmetry_2
Li O1 1.900(6) .
Li O3 1.926(6) .
Li O1T 1.927(6) .
Li O2T 1.924(6) .
Mo1 C4 1.905(4) .
Mo1 C3 1.908(4) .
Mo1 C2 1.949(3) .
Mo1 N26 2.338(3) .
Mo1 N36 2.337(3) .
Mo1 N16 2.343(3) .
In1 C11 2.187(3) .
In1 C1 2.196(3) .
In1 C21 2.197(4) .
In1 C31 2.197(3) .
O1 C4 1.189(4) 4_575
O2 C2 1.164(4) .
O3 C3 1.181(4) .
N16 C15 1.354(4) .
N16 C11 1.363(4) .
N26 C25 1.353(4) .
N26 C21 1.363(4) .
N36 C35 1.357(4) .
N36 C31 1.363(4) .
C15 C14 1.372(5) .
C14 C13 1.375(6) .
C13 C12 1.360(5) .
C12 C11 1.403(5) .
C25 C24 1.381(5) .
C24 C23 1.376(5) .
C23 C22 1.374(5) .
C22 C21 1.396(5) .
C35 C34 1.370(5) .
C34 C33 1.380(6) .
C33 C32 1.375(6) .
C32 C31 1.395(5) .
C1 C02 1.507(5) .
C02 C03 1.523(5) .
C03 C04 1.504(6) .
C4 O1 1.189(4) 4_576
O1T C1T 1.431(4) .
O1T C4T 1.427(5) .
C1T C2TX 1.280(9) .
C1T C2T 1.667(10) .
C2T C3T 1.594(12) .
C3T C4T 1.429(9) .
C2TX C3TX 1.522(12) .
C3TX C4T 1.667(10) .
O2T C5T 1.423(5) .
O2T C8T 1.431(5) .
C5T C6T 1.492(6) .
C6T C7T 1.457(7) .
C7T C8T 1.485(6) .
